data_4123575
loop_
_publ_author_name
'Baggett, Andrew W.'
'Vasiliu, Monica'
'Li, Bo'
'Dixon, David A.'
'Liu, Shih-Yuan'

_publ_section_title
;
 Late-Stage Functionalization of 1,2-Dihydro-1,2-azaborines via
 Regioselective Iridium-Catalyzed C-H Borylation: The Development of a New
 N,N-Bidentate Ligand Scaffold.
;
_journal_name_full 'Journal of the American Chemical Society'
_journal_page_first 150420130653009
_journal_paper_doi 10.1021/jacs.5b01916
_journal_year 2015
_chemical_formula_moiety 'C28 H32 B2 N2'
_chemical_formula_sum 'C28 H32 B2 N2'
_chemical_formula_weight 418.17
_chemical_name_systematic
;
 ?
;
_space_group_crystal_system monoclinic
_space_group_IT_number 14
_space_group_name_Hall '-P 2ybc'
_space_group_name_H-M_alt 'P 1 21/c 1'
_symmetry_space_group_name_Hall '-P 2ybc'
_symmetry_space_group_name_H-M 'P 1 21/c 1'
_atom_sites_solution_hydrogens geom
_atom_sites_solution_primary direct
_atom_sites_solution_secondary difmap
_audit_creation_method SHELXL-2013
_cell_angle_alpha 90
_cell_angle_beta 102.3920(19)
_cell_angle_gamma 90
_cell_formula_units_Z 4
_cell_length_a 9.6888(11)
_cell_length_b 13.3356(15)
_cell_length_c 18.584(2)
_cell_measurement_reflns_used 8837
_cell_measurement_temperature 100(2)
_cell_measurement_theta_max 29.24
_cell_measurement_theta_min 2.24
_cell_volume 2345.2(5)
_computing_cell_refinement 'SAINT (Bruker, 2013)'
_computing_data_collection 'APEX2 (Bruker, 2013)'
_computing_data_reduction 'SAINT (Bruker, 2013)'
_computing_molecular_graphics 'Bruker SHELXTL'
_computing_publication_material 'Bruker SHELXTL'
_computing_structure_refinement 'SHELXL-2013 (Sheldrick, 2013)'
_computing_structure_solution 'SHELXL-2013 (Sheldrick, 2013)'
_diffrn_ambient_temperature 100(2)
_diffrn_measured_fraction_theta_full 1.000
_diffrn_measured_fraction_theta_max 0.930
_diffrn_measurement_device_type 'Bruker Kappa DUO CCD diffractometer'
_diffrn_measurement_method '\f and \w scans'
_diffrn_radiation_type MoK\a
_diffrn_radiation_wavelength 0.71073
_diffrn_reflns_av_R_equivalents 0.0394
_diffrn_reflns_av_unetI/netI 0.0323
_diffrn_reflns_laue_measured_fraction_full 1.000
_diffrn_reflns_laue_measured_fraction_max 0.930
_diffrn_reflns_limit_h_max 13
_diffrn_reflns_limit_h_min -13
_diffrn_reflns_limit_k_max 18
_diffrn_reflns_limit_k_min -18
_diffrn_reflns_limit_l_max 25
_diffrn_reflns_limit_l_min -24
_diffrn_reflns_number 36288
_diffrn_reflns_point_group_measured_fraction_full 1.000
_diffrn_reflns_point_group_measured_fraction_max 0.930
_diffrn_reflns_theta_full 27.500
_diffrn_reflns_theta_max 30.450
_diffrn_reflns_theta_min 1.895
_diffrn_source 'fine-focus sealed tube'
_exptl_absorpt_coefficient_mu 0.067
_exptl_absorpt_correction_T_max 0.7461
_exptl_absorpt_correction_T_min 0.6748
_exptl_absorpt_correction_type multi-scan
_exptl_absorpt_process_details
;
Sheldrick, G.M. (2013). SADABS. Bruker AXS Inc. Madison, WI USA.
;
_exptl_crystal_colour colorless
_exptl_crystal_density_diffrn 1.184
_exptl_crystal_density_meas ?
_exptl_crystal_density_method none
_exptl_crystal_description block
_exptl_crystal_F_000 896
_exptl_crystal_size_max 0.500
_exptl_crystal_size_mid 0.340
_exptl_crystal_size_min 0.300
_refine_diff_density_max 0.392
_refine_diff_density_min -0.233
_refine_diff_density_rms 0.050
_refine_ls_extinction_coef na
_refine_ls_extinction_method none
_refine_ls_goodness_of_fit_ref 1.044
_refine_ls_hydrogen_treatment constr
_refine_ls_matrix_type full
_refine_ls_number_parameters 296
_refine_ls_number_reflns 6621
_refine_ls_number_restraints 0
_refine_ls_restrained_S_all 1.044
_refine_ls_R_factor_all 0.0627
_refine_ls_R_factor_gt 0.0466
_refine_ls_shift/su_max 0.000
_refine_ls_shift/su_mean 0.000
_refine_ls_structure_factor_coef Fsqd
_refine_ls_weighting_details 'w=1/[\s^2^(Fo^2^)+(0.0646P)^2^+0.7420P] where P=(Fo^2^+2Fc^2^)/3'
_refine_ls_weighting_scheme calc
_refine_ls_wR_factor_gt 0.1180
_refine_ls_wR_factor_ref 0.1286
_reflns_Friedel_coverage 0.000
_reflns_number_gt 5242
_reflns_number_total 6621
_reflns_threshold_expression 'I > 2\s(I)'
_cod_data_source_file ja5b01916_si_002.cif
_cod_data_source_block C28H32N2B2
_cod_depositor_comments
;
The following automatic conversions were performed:

'_exptl_crystal_density_meas' value 'not measured' was changed to '?'
- the value is perceived as not measured.

Automatic conversion script
Id: cif_fix_values 3271 2015-04-21 07:52:19Z andrius 
;
_cod_original_cell_volume 2345.3(5)
_cod_database_code 4123575
_shelx_space_group_comment
;
The symmetry employed for this shelxl refinement is uniquely defined
by the following loop, which should always be used as a source of
symmetry information in preference to the above space-group names.
They are only intended as comments.
;
_shelx_estimated_absorpt_t_min 0.967
_shelx_estimated_absorpt_t_max 0.980
_shelxl_version_number 2013-4

loop_
_space_group_symop_operation_xyz
'x, y, z'
'-x, y+1/2, -z+1/2'
'-x, -y, -z'
'x, -y-1/2, z-1/2'

loop_
_atom_site_label
_atom_site_type_symbol
_atom_site_fract_x
_atom_site_fract_y
_atom_site_fract_z
_atom_site_U_iso_or_equiv
_atom_site_adp_type
_atom_site_occupancy
_atom_site_site_symmetry_order
_atom_site_calc_flag
_atom_site_refinement_flags_posn
_atom_site_refinement_flags_adp
N1 N 0.84464(10) 0.97141(7) 0.15330(5) 0.01475(19) Uani 1 1 d . .
N2 N 0.95485(9) 0.80906(7) 0.17405(5) 0.01438(19) Uani 1 1 d . .
B1 B 0.77059(15) 1.06570(10) 0.15093(8) 0.0196(3) Uani 1 1 d . .
B2 B 0.81078(12) 0.86661(9) 0.18601(7) 0.0120(2) Uani 1 1 d . .
C1 C 0.99839(12) 0.71475(9) 0.19276(7) 0.0181(2) Uani 1 1 d . .
H1 H 0.9458 0.6744 0.2194 0.022 Uiso 1 1 calc R U
C2 C 1.11783(13) 0.67554(11) 0.17394(7) 0.0243(3) Uani 1 1 d . .
H2 H 1.1473 0.6090 0.1875 0.029 Uiso 1 1 calc R U
C3 C 1.19436(13) 0.73505(12) 0.13485(8) 0.0297(3) Uani 1 1 d . .
H3 H 1.2773 0.7095 0.1219 0.036 Uiso 1 1 calc R U
C4 C 1.14921(13) 0.83134(11) 0.11496(7) 0.0268(3) Uani 1 1 d . .
H4 H 1.1995 0.8724 0.0876 0.032 Uiso 1 1 calc R U
C5 C 1.02820(12) 0.86723(9) 0.13589(6) 0.0182(2) Uani 1 1 d . .
C6 C 0.96539(12) 0.96678(9) 0.12530(6) 0.0186(2) Uani 1 1 d . .
C7 C 1.02224(15) 1.04599(10) 0.09450(7) 0.0262(3) Uani 1 1 d . .
H7 H 1.1050 1.0370 0.0756 0.031 Uiso 1 1 calc R U
C8 C 0.95692(16) 1.14084(10) 0.09112(8) 0.0310(3) Uani 1 1 d . .
H8 H 0.9961 1.1960 0.0701 0.037 Uiso 1 1 calc R U
C9 C 0.83733(16) 1.15369(10) 0.11800(7) 0.0275(3) Uani 1 1 d . .
H9 H 0.7951 1.2182 0.1162 0.033 Uiso 1 1 calc R U
C10 C 0.62789(14) 1.07713(10) 0.17832(8) 0.0244(3) Uani 1 1 d . .
H10A H 0.5555 1.0340 0.1487 0.037 Uiso 1 1 calc R U
H10B H 0.5965 1.1471 0.1730 0.037 Uiso 1 1 calc R U
H10C H 0.6432 1.0574 0.2302 0.037 Uiso 1 1 calc R U
C11 C 0.81088(11) 0.88052(8) 0.27405(6) 0.0123(2) Uani 1 1 d . .
C12 C 0.93963(11) 0.89887(8) 0.32614(6) 0.0132(2) Uani 1 1 d . .
C13 C 0.94437(11) 0.89767(8) 0.40166(6) 0.0144(2) Uani 1 1 d . .
H13 H 1.0325 0.9086 0.4347 0.017 Uiso 1 1 calc R U
C14 C 0.82516(12) 0.88112(8) 0.43048(6) 0.0149(2) Uani 1 1 d . .
C15 C 0.69685(12) 0.87398(8) 0.38022(6) 0.0157(2) Uani 1 1 d . .
H15 H 0.6125 0.8683 0.3982 0.019 Uiso 1 1 calc R U
C16 C 0.68725(11) 0.87477(8) 0.30391(6) 0.0140(2) Uani 1 1 d . .
C17 C 1.07946(11) 0.92324(9) 0.30527(6) 0.0181(2) Uani 1 1 d . .
H17A H 1.1432 0.9550 0.3472 0.027 Uiso 1 1 calc R U
H17B H 1.0627 0.9691 0.2631 0.027 Uiso 1 1 calc R U
H17C H 1.1225 0.8613 0.2921 0.027 Uiso 1 1 calc R U
C18 C 0.83821(13) 0.86983(9) 0.51230(6) 0.0187(2) Uani 1 1 d . .
H18A H 0.7479 0.8868 0.5249 0.028 Uiso 1 1 calc R U
H18B H 0.9120 0.9150 0.5384 0.028 Uiso 1 1 calc R U
H18C H 0.8633 0.8004 0.5267 0.028 Uiso 1 1 calc R U
C19 C 0.53676(11) 0.86823(9) 0.25819(7) 0.0184(2) Uani 1 1 d . .
H19A H 0.4985 0.8013 0.2635 0.028 Uiso 1 1 calc R U
H19B H 0.5372 0.8805 0.2063 0.028 Uiso 1 1 calc R U
H19C H 0.4778 0.9187 0.2754 0.028 Uiso 1 1 calc R U
C20 C 0.68515(11) 0.79762(8) 0.13431(6) 0.0125(2) Uani 1 1 d . .
C21 C 0.64303(11) 0.70444(8) 0.16079(6) 0.0140(2) Uani 1 1 d . .
C22 C 0.54043(12) 0.64379(8) 0.11637(7) 0.0165(2) Uani 1 1 d . .
H22 H 0.5163 0.5817 0.1355 0.020 Uiso 1 1 calc R U
C23 C 0.47319(12) 0.67124(9) 0.04563(7) 0.0177(2) Uani 1 1 d . .
C24 C 0.51519(12) 0.76074(9) 0.01880(6) 0.0170(2) Uani 1 1 d . .
H24 H 0.4705 0.7813 -0.0295 0.020 Uiso 1 1 calc R U
C25 C 0.62068(11) 0.82198(8) 0.05992(6) 0.0150(2) Uani 1 1 d . .
C26 C 0.69909(12) 0.65957(9) 0.23694(7) 0.0175(2) Uani 1 1 d . .
H26A H 0.6213 0.6521 0.2626 0.026 Uiso 1 1 calc R U
H26B H 0.7712 0.7040 0.2653 0.026 Uiso 1 1 calc R U
H26C H 0.7408 0.5937 0.2318 0.026 Uiso 1 1 calc R U
C27 C 0.36136(14) 0.60580(10) -0.00099(8) 0.0263(3) Uani 1 1 d . .
H27A H 0.4016 0.5709 -0.0381 0.039 Uiso 1 1 calc R U
H27B H 0.2819 0.6476 -0.0255 0.039 Uiso 1 1 calc R U
H27C H 0.3280 0.5564 0.0305 0.039 Uiso 1 1 calc R U
C28 C 0.66197(14) 0.90988(10) 0.01683(7) 0.0222(3) Uani 1 1 d . .
H28A H 0.6134 0.9043 -0.0350 0.033 Uiso 1 1 calc R U
H28B H 0.7644 0.9092 0.0205 0.033 Uiso 1 1 calc R U
H28C H 0.6348 0.9728 0.0372 0.033 Uiso 1 1 calc R U

loop_
_atom_site_aniso_label
_atom_site_aniso_U_11
_atom_site_aniso_U_22
_atom_site_aniso_U_33
_atom_site_aniso_U_23
_atom_site_aniso_U_13
_atom_site_aniso_U_12
N1 0.0171(4) 0.0158(4) 0.0105(4) 0.0005(3) 0.0011(3) -0.0031(3)
N2 0.0123(4) 0.0195(5) 0.0109(4) -0.0022(4) 0.0014(3) -0.0003(3)
B1 0.0261(7) 0.0163(6) 0.0136(6) 0.0003(5) -0.0018(5) -0.0014(5)
B2 0.0117(5) 0.0135(5) 0.0109(5) 0.0011(4) 0.0024(4) 0.0005(4)
C1 0.0152(5) 0.0219(6) 0.0160(6) -0.0013(4) 0.0006(4) 0.0027(4)
C2 0.0193(6) 0.0311(7) 0.0204(6) -0.0055(5) -0.0005(5) 0.0083(5)
C3 0.0178(6) 0.0475(9) 0.0248(7) -0.0081(6) 0.0068(5) 0.0063(5)
C4 0.0185(6) 0.0437(8) 0.0204(6) -0.0027(6) 0.0094(5) -0.0028(5)
C5 0.0155(5) 0.0278(6) 0.0115(5) -0.0024(4) 0.0031(4) -0.0045(4)
C6 0.0195(5) 0.0244(6) 0.0114(5) -0.0005(4) 0.0025(4) -0.0062(4)
C7 0.0305(7) 0.0311(7) 0.0177(6) 0.0011(5) 0.0068(5) -0.0128(5)
C8 0.0464(8) 0.0245(7) 0.0207(7) 0.0036(5) 0.0045(6) -0.0170(6)
C9 0.0424(8) 0.0166(6) 0.0201(6) 0.0017(5) -0.0011(5) -0.0052(5)
C10 0.0276(6) 0.0193(6) 0.0244(7) 0.0008(5) 0.0014(5) 0.0061(5)
C11 0.0136(5) 0.0115(5) 0.0115(5) 0.0003(4) 0.0023(4) 0.0004(4)
C12 0.0137(5) 0.0130(5) 0.0130(5) 0.0001(4) 0.0029(4) -0.0004(4)
C13 0.0157(5) 0.0141(5) 0.0121(5) 0.0001(4) -0.0001(4) -0.0004(4)
C14 0.0205(5) 0.0128(5) 0.0117(5) 0.0000(4) 0.0043(4) 0.0011(4)
C15 0.0163(5) 0.0174(5) 0.0150(6) -0.0005(4) 0.0065(4) 0.0004(4)
C16 0.0138(5) 0.0146(5) 0.0135(5) -0.0014(4) 0.0023(4) 0.0006(4)
C17 0.0143(5) 0.0262(6) 0.0133(5) -0.0001(4) 0.0016(4) -0.0051(4)
C18 0.0236(6) 0.0210(6) 0.0119(5) 0.0008(4) 0.0044(4) -0.0002(4)
C19 0.0132(5) 0.0245(6) 0.0174(6) -0.0025(4) 0.0035(4) 0.0012(4)
C20 0.0121(5) 0.0140(5) 0.0120(5) -0.0010(4) 0.0035(4) 0.0006(4)
C21 0.0134(5) 0.0154(5) 0.0143(5) -0.0005(4) 0.0050(4) 0.0014(4)
C22 0.0155(5) 0.0149(5) 0.0204(6) -0.0018(4) 0.0067(4) -0.0014(4)
C23 0.0136(5) 0.0206(6) 0.0188(6) -0.0046(4) 0.0034(4) -0.0016(4)
C24 0.0147(5) 0.0216(6) 0.0133(5) -0.0014(4) -0.0003(4) 0.0004(4)
C25 0.0143(5) 0.0169(5) 0.0135(5) -0.0003(4) 0.0026(4) 0.0005(4)
C26 0.0196(5) 0.0159(5) 0.0172(6) 0.0031(4) 0.0045(4) -0.0007(4)
C27 0.0225(6) 0.0280(7) 0.0259(7) -0.0049(5) -0.0001(5) -0.0087(5)
C28 0.0266(6) 0.0245(6) 0.0124(6) 0.0036(4) -0.0026(4) -0.0071(5)

loop_
_atom_type_symbol
_atom_type_description
_atom_type_scat_dispersion_real
_atom_type_scat_dispersion_imag
_atom_type_scat_source
C C 0.0033 0.0016 'International Tables Vol C Tables 4.2.6.8 and 6.1.1.4'
H H 0.0000 0.0000 'International Tables Vol C Tables 4.2.6.8 and 6.1.1.4'
B B 0.0013 0.0007 'International Tables Vol C Tables 4.2.6.8 and 6.1.1.4'
N N 0.0061 0.0033 'International Tables Vol C Tables 4.2.6.8 and 6.1.1.4'

loop_
_geom_angle_atom_site_label_1
_geom_angle_atom_site_label_2
_geom_angle_atom_site_label_3
_geom_angle
C6 N1 B1 118.91(10)
C6 N1 B2 111.52(9)
B1 N1 B2 129.55(9)
C1 N2 C5 120.01(10)
C1 N2 B2 128.79(9)
C5 N2 B2 111.05(9)
N1 B1 C9 115.49(12)
N1 B1 C10 122.53(11)
C9 B1 C10 121.96(12)
N1 B2 C11 109.00(9)
N1 B2 N2 96.19(8)
C11 B2 N2 111.49(8)
N1 B2 C20 116.96(9)
C11 B2 C20 118.83(9)
N2 B2 C20 101.59(8)
N2 C1 C2 121.36(12)
C1 C2 C3 119.03(13)
C4 C3 C2 119.74(12)
C3 C4 C5 118.73(12)
N2 C5 C4 121.12(12)
N2 C5 C6 110.04(10)
C4 C5 C6 128.78(11)
C7 C6 N1 124.86(12)
C7 C6 C5 124.39(11)
N1 C6 C5 110.69(10)
C6 C7 C8 119.52(13)
C9 C8 C7 120.25(12)
C8 C9 B1 120.94(12)
C16 C11 C12 115.49(10)
C16 C11 B2 124.00(9)
C12 C11 B2 120.51(9)
C13 C12 C11 121.08(10)
C13 C12 C17 114.84(10)
C11 C12 C17 124.07(10)
C14 C13 C12 122.59(10)
C15 C14 C13 116.70(10)
C15 C14 C18 122.77(10)
C13 C14 C18 120.52(10)
C14 C15 C16 122.39(10)
C15 C16 C11 121.02(10)
C15 C16 C19 114.30(10)
C11 C16 C19 124.67(10)
C25 C20 C21 115.72(10)
C25 C20 B2 123.32(9)
C21 C20 B2 120.78(9)
C22 C21 C20 121.15(10)
C22 C21 C26 112.69(10)
C20 C21 C26 126.16(10)
C23 C22 C21 122.35(11)
C22 C23 C24 116.98(10)
C22 C23 C27 121.66(11)
C24 C23 C27 121.34(11)
C23 C24 C25 122.79(11)
C24 C25 C20 120.83(10)
C24 C25 C28 113.95(10)
C20 C25 C28 125.14(10)

loop_
_geom_bond_atom_site_label_1
_geom_bond_atom_site_label_2
_geom_bond_distance
N1 C6 1.3801(15)
N1 B1 1.4437(17)
N1 B2 1.5862(15)
N2 C1 1.3481(15)
N2 C5 1.3514(15)
N2 B2 1.6493(15)
B1 C9 1.5294(19)
B1 C10 1.5798(19)
B2 C11 1.6464(16)
B2 C20 1.6582(16)
C1 C2 1.3815(16)
C2 C3 1.392(2)
C3 C4 1.381(2)
C4 C5 1.3967(16)
C5 C6 1.4561(18)
C6 C7 1.3719(17)
C7 C8 1.410(2)
C8 C9 1.367(2)
C11 C16 1.4261(14)
C11 C12 1.4265(15)
C12 C13 1.3944(16)
C12 C17 1.5222(15)
C13 C14 1.3911(15)
C14 C15 1.3888(16)
C14 C18 1.5061(16)
C15 C16 1.4011(16)
C16 C19 1.5244(15)
C20 C25 1.4271(16)
C20 C21 1.4279(15)
C21 C22 1.4041(16)
C21 C26 1.5250(16)
C22 C23 1.3854(17)
C23 C24 1.3878(17)
C23 C27 1.5110(16)
C24 C25 1.4000(16)
C25 C28 1.5209(16)

loop_
_geom_torsion_atom_site_label_1
_geom_torsion_atom_site_label_2
_geom_torsion_atom_site_label_3
_geom_torsion_atom_site_label_4
_geom_torsion
C6 N1 B1 C9 -1.18(16)
B2 N1 B1 C9 177.31(10)
C6 N1 B1 C10 177.17(11)
B2 N1 B1 C10 -4.34(19)
C6 N1 B2 C11 120.06(10)
B1 N1 B2 C11 -58.52(14)
C6 N1 B2 N2 4.78(11)
B1 N1 B2 N2 -173.80(11)
C6 N1 B2 C20 -101.59(11)
B1 N1 B2 C20 79.83(14)
C1 N2 B2 N1 177.58(10)
C5 N2 B2 N1 -6.98(11)
C1 N2 B2 C11 64.34(14)
C5 N2 B2 C11 -120.22(10)
C1 N2 B2 C20 -63.23(13)
C5 N2 B2 C20 112.21(10)
C5 N2 C1 C2 0.23(17)
B2 N2 C1 C2 175.31(11)
N2 C1 C2 C3 0.01(19)
C1 C2 C3 C4 -0.7(2)
C2 C3 C4 C5 1.1(2)
C1 N2 C5 C4 0.20(17)
B2 N2 C5 C4 -175.69(10)
C1 N2 C5 C6 -177.25(10)
B2 N2 C5 C6 6.86(13)
C3 C4 C5 N2 -0.85(19)
C3 C4 C5 C6 176.07(12)
B1 N1 C6 C7 -0.16(17)
B2 N1 C6 C7 -178.91(11)
B1 N1 C6 C5 177.26(10)
B2 N1 C6 C5 -1.49(13)
N2 C5 C6 C7 173.89(11)
C4 C5 C6 C7 -3.3(2)
N2 C5 C6 N1 -3.54(13)
C4 C5 C6 N1 179.26(12)
N1 C6 C7 C8 1.0(2)
C5 C6 C7 C8 -176.06(12)
C6 C7 C8 C9 -0.3(2)
C7 C8 C9 B1 -1.1(2)
N1 B1 C9 C8 1.81(18)
C10 B1 C9 C8 -176.55(12)
N1 B2 C11 C16 110.50(11)
N2 B2 C11 C16 -144.55(10)
C20 B2 C11 C16 -26.96(15)
N1 B2 C11 C12 -69.97(12)
N2 B2 C11 C12 34.98(13)
C20 B2 C11 C12 152.57(10)
C16 C11 C12 C13 8.10(15)
B2 C11 C12 C13 -171.47(10)
C16 C11 C12 C17 -170.43(10)
B2 C11 C12 C17 10.00(16)
C11 C12 C13 C14 -1.54(17)
C17 C12 C13 C14 177.12(10)
C12 C13 C14 C15 -5.27(16)
C12 C13 C14 C18 173.59(10)
C13 C14 C15 C16 5.23(17)
C18 C14 C15 C16 -173.60(10)
C14 C15 C16 C11 1.60(17)
C14 C15 C16 C19 -178.86(11)
C12 C11 C16 C15 -8.13(15)
B2 C11 C16 C15 171.42(10)
C12 C11 C16 C19 172.38(10)
B2 C11 C16 C19 -8.07(17)
N1 B2 C20 C25 8.10(14)
C11 B2 C20 C25 142.27(10)
N2 B2 C20 C25 -95.06(11)
N1 B2 C20 C21 -177.01(9)
C11 B2 C20 C21 -42.84(14)
N2 B2 C20 C21 79.83(11)
C25 C20 C21 C22 -2.38(15)
B2 C20 C21 C22 -177.64(9)
C25 C20 C21 C26 177.98(10)
B2 C20 C21 C26 2.72(16)
C20 C21 C22 C23 -1.11(16)
C26 C21 C22 C23 178.58(10)
C21 C22 C23 C24 2.25(16)
C21 C22 C23 C27 -179.04(11)
C22 C23 C24 C25 0.20(17)
C27 C23 C24 C25 -178.52(11)
C23 C24 C25 C20 -3.82(17)
C23 C24 C25 C28 173.16(11)
C21 C20 C25 C24 4.73(15)
B2 C20 C25 C24 179.85(10)
C21 C20 C25 C28 -171.90(11)
B2 C20 C25 C28 3.23(17)
